data_4322586
loop_
_publ_author_name
'Taka-aki Okamura'
'Satoshi Takamizawa'
'Norikazu Ueyama'
'Akira Nakamura'

_publ_contact_author
;
 Akira Nakamura
  Department of Macromolecular Science
 Graduate School of Science
 Osaka University
 Toyonaka, Osaka 560
 Japan
;
_publ_contact_author_email anaka@chem.sci.osaka-u.ac.jp.
_publ_contact_author_fax +81-6-850-5474
_publ_contact_author_phone +81-6-850-5449
_publ_section_title
;
 Novel Rubredoxin Model Tetrathiolato Iron(II) and Cobalt(II) Complexes
 Containing Intramolecular Single and Double NH...S Hydrogen Bonds
;
_journal_name_full 'Inorganic Chemistry'
_journal_page_first 18
_journal_page_last 28
_journal_paper_doi 10.1021/ic970640b
_journal_volume 37
_journal_year 1998
_chemical_formula_sum 'C66 H106 Fe N8 O4 S4'
_space_group_IT_number 92
_symmetry_cell_setting tetragonal
_symmetry_Int_Tables_number 92
_symmetry_space_group_name_Hall 'P 4abw 2nw'
_symmetry_space_group_name_H-M 'P 41 21 2'
_audit_creation_date 'Sat Nov  4 19:31:37 1995'
_audit_creation_method 'from TEXRAY.INF file'
_cell_angle_alpha 90
_cell_angle_beta 90
_cell_angle_gamma 90
_cell_formula_units_Z 4
_cell_length_a 14.477(5)
_cell_length_b 14.4767
_cell_length_c 35.221(4)
_cell_measurement_reflns_used 25
_cell_measurement_temperature 296
_cell_measurement_theta_max 25.78
_cell_measurement_theta_min 20.19
_cell_volume 7382(3)
_computing_cell_refinement 'MSC/AFC Diffractometer Control'
_computing_data_collection 'MSC/AFC Diffractometer Control'
_computing_data_reduction 'TEXSAN: PROCESS (MSC)'
_computing_publication_material 'TEXSAN: FINISH (MSC)'
_computing_structure_refinement 'TEXSAN: LS (MSC)'
_computing_structure_solution 'Mithrile (C. J. Gilmore, 1984)'
_diffrn_ambient_temperature 296
_diffrn_measurement_device AFC5R
_diffrn_measurement_method 'omega scans with profile analysis'
_diffrn_orient_matrix_UB_11 0.02216
_diffrn_orient_matrix_UB_12 -0.00809
_diffrn_orient_matrix_UB_13 -0.02669
_diffrn_orient_matrix_UB_21 0.06520
_diffrn_orient_matrix_UB_22 -0.00300
_diffrn_orient_matrix_UB_23 0.00930
_diffrn_orient_matrix_UB_31 -0.00547
_diffrn_orient_matrix_UB_32 -0.06854
_diffrn_orient_matrix_UB_33 0.00274
_diffrn_radiation_monochromator graphite
_diffrn_radiation_source 'Rigaku rotating anode'
_diffrn_radiation_type MoKalpha
_diffrn_radiation_wavelength 0.7107
_diffrn_reflns_av_R_equivalents 0.00
_diffrn_reflns_limit_h_max 15
_diffrn_reflns_limit_h_min 0
_diffrn_reflns_limit_k_max 0
_diffrn_reflns_limit_k_min 0
_diffrn_reflns_limit_l_max 30
_diffrn_reflns_limit_l_min 0
_diffrn_reflns_number 3189
_diffrn_reflns_theta_max 25.0274
_diffrn_standards_decay_% 0.29
_diffrn_standards_interval_count 100
_diffrn_standards_number 3
_exptl_absorpt_coefficient_mu_cm 3.570
_exptl_crystal_colour pale-yellow
_exptl_crystal_density_diffrn 1.133
_exptl_crystal_description octahedron
_exptl_crystal_F_000 2720
_exptl_crystal_size_max 0.300
_exptl_crystal_size_min 0.300
_refine_diff_density_max 0.38269
_refine_diff_density_min -0.24855
_refine_ls_extinction_coef 0.00000
_refine_ls_extinction_method Zachariasen_type_2_Gaussian_isotropic
_refine_ls_goodness_of_fit_obs 2.769
_refine_ls_hydrogen_treatment noref
_refine_ls_matrix_type diagonal
_refine_ls_number_parameters 448
_refine_ls_number_reflns 1095
_refine_ls_number_restraints 0
_refine_ls_R_factor_obs 0.0774
_refine_ls_shift/esd_max 1.6675
_refine_ls_structure_factor_coef F
_refine_ls_weighting_scheme sigma
_refine_ls_wR_factor_obs 0.0757
_cod_data_source_file ic970640b_1.cif
_cod_data_source_block (NEt4)2[Fe(S-o-t-BuCONHC6H4)4]-2EtCN
_cod_original_cell_volume 7381(4)
_cod_original_formula_sum 'C66 H106 O4 N8 S4 Fe'
_cod_database_code 4322586

loop_
_symmetry_equiv_pos_as_xyz
'   +x,   +y,   +z'
'   -x,   -y,1/2+z'
1/2-y,1/2+x,1/4+z
1/2+y,1/2-x,3/4+z
'   +y,   +x,   -z'
'   -y,   -x,1/2-z'
1/2-x,1/2+y,1/4-z
1/2+x,1/2-y,3/4-z

loop_
_atom_site_aniso_label
_atom_site_aniso_U_11
_atom_site_aniso_U_22
_atom_site_aniso_U_33
_atom_site_aniso_U_12
_atom_site_aniso_U_13
_atom_site_aniso_U_23
Fe1 0.072(2) 0.0724 0.0519 -0.0004 0.0017 -0.0017
S1 0.069(5) 0.097(5) 0.069(4) 0.007(4) -0.009(4) -0.020(4)
S2 0.090(6) 0.093(6) 0.057(3) -0.002(4) -0.012(4) -0.007(4)
O1 0.14(2) 0.11(1) 0.15(1) 0.04(1) -0.03(1) -0.02(1)
O2 0.38(3) 0.11(2) 0.20(2) 0.05(2) 0.12(2) 0.05(2)
N1 0.09(1) 0.07(1) 0.06(1) 0.02(1) 0.01(1) -0.02(1)
N2 0.11(2) 0.08(1) 0.05(1) 0.00(1) 0.02(1) 0.01(1)
C11 0.04(1) 0.08(2) 0.04(1) -0.02(1) 0.01(1) 0.01(1)
C12 0.09(2) 0.06(2) 0.08(2) 0.00(1) 0.04(1) 0.02(1)
C13 0.10(2) 0.12(2) 0.05(1) -0.02(2) -0.04(1) -0.01(2)
C14 0.10(2) 0.08(2) 0.08(2) 0.02(2) -0.04(2) -0.04(2)
C15 0.07(2) 0.09(2) 0.10(2) 0.02(2) -0.02(2) -0.04(2)
C16 0.06(2) 0.09(2) 0.08(1) 0.01(1) 0.00(1) -0.01(2)
C17 0.11(2) 0.10(2) 0.07(2) 0.03(2) 0.04(2) -0.03(1)
C18 0.11(2) 0.10(2) 0.16(3) 0.03(2) -0.01(2) 0.01(2)
C21 0.13(2) 0.07(2) 0.05(1) -0.04(2) 0.04(2) -0.01(1)
C22 0.12(2) 0.11(2) 0.08(2) 0.01(2) -0.08(2) -0.05(2)
C23 0.20(3) 0.14(3) 0.09(2) -0.03(2) -0.09(2) 0.02(2)
C24 0.16(3) 0.07(2) 0.10(2) 0.02(2) -0.03(2) -0.01(2)
C25 0.13(3) 0.14(3) 0.13(2) -0.05(2) 0.01(2) 0.02(2)
C26 0.15(3) 0.14(3) 0.12(2) -0.06(2) 0.00(2) 0.04(2)
C27 0.22(3) 0.07(2) 0.14(2) 0.05(2) 0.04(2) -0.01(2)
C28 0.15(3) 0.15(3) 0.10(2) -0.02(2) 0.04(2) 0.01(2)
C81A 0.6(1) 0.08(4) 0.20(4) 0.01(5) 0.24(6) -0.02(4)
C82A 0.23(5) 0.17(4) 0.07(3) -0.04(4) -0.03(3) 0.01(3)
C83A 0.15(4) 0.25(5) 0.12(3) -0.03(4) 0.01(3) -0.03(4)
C84A 0.11(4) 0.27(6) 0.09(3) 0.03(4) 0.04(3) 0.02(4)
C85A 0.16(4) 0.13(4) 0.10(3) 0.01(3) 0.01(3) 0.01(3)
C86A 0.10(3) 0.06(3) 0.21(4) -0.01(3) 0.00(3) 0.00(3)
N3 0.22(3) 0.30(4) 0.17(2) -0.09(3) 0.09(2) 0.04(3)
C31 0.38(7) 0.31(6) 0.43(6) -0.19(5) -0.08(6) 0.05(6)
C32 0.40(6) 0.46(7) 0.12(3) -0.23(5) -0.02(4) 0.10(4)
C33 0.24(5) 0.59(8) 0.17(3) 0.08(5) -0.02(4) 0.10(5)
C34 0.43(8) 0.31(6) 0.39(6) 0.07(5) 0.14(6) 0.08(5)
C35 0.9(1) 0.20(5) 0.39(6) -0.24(6) 0.15(8) 0.04(5)
C36 0.59(9) 0.51(8) 0.24(4) -0.30(7) 0.23(5) -0.17(5)
C37 0.43(9) 0.9(2) 0.62(8) 0.18(10) -0.19(8) 0.48(10)
C38 0.32(6) 0.60(9) 0.33(5) 0.27(6) -0.09(5) 0.11(6)
N4 0.26(3) 0.16(3) 0.33(3) -0.06(3) 0.03(3) 0.04(3)
C41 0.15(3) 0.11(3) 0.22(3) 0.03(2) 0.02(3) 0.02(3)
C42 0.11(3) 0.22(4) 0.19(3) 0.04(3) 0.02(2) 0.02(3)
C43 0.41(6) 0.12(3) 0.16(3) -0.01(3) -0.07(4) 0.03(2)

loop_
_atom_site_label
_atom_site_fract_x
_atom_site_fract_y
_atom_site_fract_z
_atom_site_U_iso_or_equiv
_atom_site_thermal_displace_type
_atom_site_calc_flag
_atom_site_calc_attached_atom
Fe1 0.0312(2) 0.0312 0.0000 0.0655 Uij ? ?
S1 -0.1236(4) 0.0719(4) 0.0044(2) 0.0783 Uij ? ?
S2 0.0821(4) 0.1057(4) 0.0550(1) 0.0799 Uij ? ?
O1 -0.431(1) 0.203(1) -0.0444(4) 0.1327 Uij ? ?
O2 -0.167(2) 0.256(1) 0.1384(5) 0.2305 Uij ? ?
N1 -0.309(1) 0.142(1) -0.0126(4) 0.0736 Uij ? ?
N2 -0.072(1) 0.175(1) 0.1010(4) 0.0806 Uij ? ?
C11 -0.190(1) 0.036(1) -0.0349(4) 0.0539 Uij ? ?
C12 -0.280(1) 0.076(1) -0.0398(5) 0.0757 Uij ? ?
C13 -0.333(1) 0.040(2) -0.0718(5) 0.0873 Uij ? ?
C14 -0.304(1) -0.024(1) -0.0947(5) 0.0860 Uij ? ?
C15 -0.220(1) -0.059(2) -0.0888(6) 0.0872 Uij ? ?
C16 -0.159(1) -0.031(2) -0.0609(5) 0.0770 Uij ? ?
C17 -0.383(2) 0.201(2) -0.0158(5) 0.0922 Uij ? ?
C18 -0.392(2) 0.266(2) 0.0188(7) 0.1274 Uij ? ?
C21 0.043(2) 0.215(1) 0.0529(5) 0.0860 Uij ? ?
C22 -0.038(2) 0.243(2) 0.0779(5) 0.1052 Uij ? ?
C23 -0.073(2) 0.334(2) 0.0767(6) 0.1426 Uij ? ?
C24 -0.027(2) 0.397(1) 0.0513(6) 0.1098 Uij ? ?
C25 0.049(2) 0.372(2) 0.0289(6) 0.1296 Uij ? ?
C26 0.076(2) 0.283(2) 0.0304(6) 0.1347 Uij ? ?
C27 -0.128(2) 0.184(2) 0.1271(7) 0.1449 Uij ? ?
C28 -0.150(2) 0.094(2) 0.1498(6) 0.1339 Uij ? ?
C81A -0.363(4) 0.361(3) 0.005(1) 0.2958 Uij ? ?
C82A -0.314(3) 0.246(3) 0.0508(8) 0.1603 Uij ? ?
C83A -0.494(3) 0.246(3) 0.0352(9) 0.1723 Uij ? ?
C84A -0.253(3) 0.095(3) 0.1593(10) 0.1564 Uij ? ?
C85A -0.091(3) 0.095(3) 0.1826(9) 0.1285 Uij ? ?
C86A -0.141(3) 0.010(2) 0.125(1) 0.1241 Uij ? ?
C81B -0.440(5) 0.346(4) 0.011(2) 0.08(3) Uij ? ?
C82B -0.283(6) 0.316(6) 0.028(2) 0.13(3) Uij ? ?
C83B -0.424(7) 0.239(6) 0.050(2) 0.15(4) Uij ? ?
C84B -0.071(5) 0.020(5) 0.150(2) 0.14(3) Uij ? ?
C85B -0.226(7) 0.034(7) 0.123(2) 0.21(4) Uij ? ?
C86B -0.193(5) 0.128(5) 0.182(2) 0.16(3) Uij ? ?
N3 -0.140(2) 0.278(2) -0.1161(7) 0.2327 Uij ? ?
C31 -0.141(3) 0.258(3) -0.082(1) 0.3733 Uij ? ?
C32 -0.090(3) 0.304(3) -0.0563(8) 0.3282 Uij ? ?
C33 -0.062(3) 0.330(3) -0.1200(9) 0.3327 Uij ? ?
C34 0.026(4) 0.339(3) -0.096(1) 0.3753 Uij ? ?
C35 -0.130(5) 0.171(3) -0.129(1) 0.5021 Uij ? ?
C36 -0.050(4) 0.178(4) -0.1490(10) 0.4492 Uij ? ?
C37 -0.234(4) 0.283(5) -0.140(2) 0.6492 Uij ? ?
C38 -0.239(3) 0.359(4) -0.100(1) 0.4161 Uij ? ?
N4 -0.068(2) 0.506(2) 0.1698(8) 0.2493 Uij ? ?
C41 -0.118(2) 0.460(2) 0.1872(7) 0.1615 Uij ? ?
C42 -0.184(2) 0.401(2) 0.2062(8) 0.1746 Uij ? ?
C43 -0.145(3) 0.355(2) 0.2373(8) 0.2302 Uij ? ?
H1 -0.2704 0.1474 0.0102 0.0871 Uij calc N1
H2 -0.0470 0.1134 0.0961 0.0935 Uij calc N2
H3 -0.3954 0.0632 -0.0763 0.1091 Uij calc C13
H4 -0.3398 -0.0460 -0.1152 0.1098 Uij calc C14
H5 -0.2003 -0.1065 -0.1052 0.1114 Uij calc C15
H6 -0.0970 -0.0550 -0.0587 0.0906 Uij calc C16
H7 -0.1262 0.3535 0.0918 0.1786 Uij calc C23
H8 -0.0504 0.4607 0.0494 0.1293 Uij calc C24
H9 0.0782 0.4178 0.0130 0.1427 Uij calc C25
H10 0.1267 0.2680 0.0132 0.1602 Uij calc C26
H11 -0.3071 0.3602 -0.0056 0.2837 Uij calc C81A
H12 -0.4137 0.3728 -0.0107 0.0896 Uij ? ?
H13 -0.3663 0.4046 0.0263 0.2837 Uij calc C81A
H14 -0.3166 0.1863 0.0627 0.1745 Uij calc C82A
H15 -0.2470 0.2669 0.0375 0.1132 Uij ? ?
H16 -0.3104 0.2915 0.0707 0.1745 Uij calc C82A
H17 -0.5080 0.2751 0.0586 0.1727 Uij calc C83A
H18 -0.5410 0.2536 0.0176 0.1727 Uij calc C83A
H19 -0.4989 0.1758 0.0424 0.1727 Uij calc C83A
H20 -0.2538 0.1475 0.1769 0.1939 Uij calc C84A
H21 -0.2892 0.0975 0.1389 0.1533 Uij calc C84A
H22 -0.2681 0.0388 0.1747 0.1533 Uij calc C84A
H23 -0.0993 0.0396 0.1984 0.1416 Uij calc C85A
H24 -0.0258 0.0944 0.1756 0.1416 Uij calc C85A
H25 -0.1010 0.1467 0.1984 0.1416 Uij calc C85A
H26 -0.1558 -0.0452 0.1404 0.1258 Uij ? ?
H27 -0.1923 0.0133 0.1034 0.2195 Uij ? ?
H28 -0.0612 -0.0076 0.1237 0.1815 Uij ? ?
H29 -0.2025 0.2646 -0.0714 0.3995 Uij calc C31
H30 -0.1243 0.1929 -0.0777 0.3995 Uij calc C31
H31 -0.0934 0.2833 -0.0315 0.3133 Uij calc C32
H32 -0.0229 0.2962 -0.0642 0.3133 Uij calc C32
H33 -0.1008 0.3683 -0.0582 0.3133 Uij calc C32
H34 -0.0347 0.3213 -0.1443 0.3180 Uij calc C33
H35 -0.0808 0.3947 -0.1184 0.3180 Uij calc C33
H36 0.0608 0.2798 -0.0950 0.3936 Uij calc C34
H37 0.0724 0.3831 -0.1057 0.3936 Uij calc C34
H38 0.0160 0.3558 -0.0700 0.3936 Uij calc C34
H39 -0.1168 0.1351 -0.1060 0.4676 Uij calc C35
H40 -0.1773 0.1498 -0.1419 0.4676 Uij calc C35
H41 -0.0298 0.1188 -0.1565 0.4170 Uij calc C36
H42 -0.0618 0.2145 -0.1714 0.4170 Uij calc C36
H43 -0.0013 0.2080 -0.1351 0.4170 Uij calc C36
H44 -0.2310 0.3227 -0.1594 0.6705 Uij calc C37
H45 -0.2749 0.2420 -0.1368 0.6705 Uij calc C37
H46 -0.1923 0.4017 -0.0985 0.4139 Uij calc C38
H47 -0.2989 0.3909 -0.0994 0.4139 Uij calc C38
H48 -0.2392 0.3220 -0.0763 0.4139 Uij calc C38
H49 -0.2369 0.4298 0.2160 0.1927 Uij calc C42
H50 -0.2048 0.3502 0.1897 0.1927 Uij calc C42
H51 -0.1893 0.3117 0.2493 0.2300 Uij calc C43
H52 -0.0936 0.3170 0.2295 0.2300 Uij calc C43
H53 -0.1258 0.3965 0.2559 0.2300 Uij calc C43
H54 -0.4372 0.3872 0.0318 0.0896 Uij calc C81B
H55 -0.5038 0.3314 0.0060 0.0896 Uij calc C81B
H56 -0.2645 0.3377 0.0052 0.1132 Uij calc C82B
H57 -0.2938 0.3607 0.0465 0.1132 Uij calc C82B
H58 -0.4057 0.2877 0.0685 0.1771 Uij calc C83B
H59 -0.4862 0.2344 0.0495 0.1771 Uij calc C83B
H60 -0.3930 0.1849 0.0573 0.1771 Uij calc C83B
H61 -0.0818 -0.0338 0.1656 0.1815 Uij calc C84B
H62 -0.0101 0.0427 0.1565 0.1815 Uij calc C84B
H63 -0.2731 0.0702 0.1204 0.2195 Uij calc C85B
H64 -0.2395 -0.0187 0.1407 0.2195 Uij calc C85B
H65 -0.1591 0.1859 0.1903 0.1939 Uij calc C86B
H66 -0.1908 0.0882 0.2029 0.1939 Uij calc C86B

loop_
_atom_type_symbol
_atom_type_oxidation_number
_atom_type_number_in_cell
_atom_type_scat_dispersion_real
_atom_type_scat_dispersion_imag
_atom_type_scat_source
C 0 264 0.003 0.002 'International Tables 2.2A'
H 0 424 0.000 0.000 'International Tables 2.2A'
O 0 16 0.011 0.006 'International Tables 2.2A'
N 0 32 0.006 0.003 'International Tables 2.2A'
S 0 16 0.125 0.123 'International Tables 2.2A'
Fe 0 4 0.346 0.844 'International Tables 2.2A'

loop_
_geom_angle_atom_site_label_1
_geom_angle_atom_site_label_2
_geom_angle_atom_site_label_3
_geom_angle
_geom_angle_site_symmetry_1
_geom_angle_site_symmetry_2
_geom_angle_site_symmetry_3
_geom_angle_publ_flag
S1 FE1 S1 119.6(3) ? ? ? no
S1 FE1 S2 97.6(2) ? ? ? no
S1 FE1 S2 114.9(2) ? ? ? no
S1 FE1 S2 114.9(2) ? ? ? no
S1 FE1 S2 97.6(2) ? ? ? no
S2 FE1 S2 113.3(3) ? ? ? no
FE1 S1 C11 113.3(6) ? ? ? yes
FE1 S2 C21 107.0(7) ? ? ? yes
C12 N1 C17 126(2) ? ? ? no
C22 N2 C27 128(2) ? ? ? no
S1 C11 C12 118(1) ? ? ? no
S1 C11 C16 123(1) ? ? ? no
C12 C11 C16 119(2) ? ? ? no
N1 C12 C11 117(2) ? ? ? no
N1 C12 C13 128(2) ? ? ? no
C11 C12 C13 115(2) ? ? ? no
C12 C13 C14 125(2) ? ? ? no
C13 C14 C15 118(2) ? ? ? no
C14 C15 C16 126(2) ? ? ? no
C11 C16 C15 118(2) ? ? ? no
O1 C17 N1 122(2) ? ? ? no
O1 C17 C18 126(2) ? ? ? no
N1 C17 C18 112(2) ? ? ? no
C17 C18 C81A 106(2) ? ? ? no
C17 C18 C82A 112(2) ? ? ? no
C17 C18 C83A 104(2) ? ? ? no
C24 C25 C26 117(2) ? ? ? no
C21 C26 C25 127(2) ? ? ? no
O2 C27 N2 128(2) ? ? ? no
O2 C27 C28 117(2) ? ? ? no
N2 C27 C28 116(2) ? ? ? no
C27 C28 C84A 108(3) ? ? ? no
C27 C28 C85A 107(2) ? ? ? no
C27 C28 C86A 111(2) ? ? ? no
C27 C28 C84B 115(3) ? ? ? no
C27 C28 C85B 105(3) ? ? ? no
C27 C28 C86B 102(4) ? ? ? no
C84A C28 C85A 114(2) ? ? ? no
C84A C28 C86A 103(3) ? ? ? no
C84A C28 C84B 136(4) ? ? ? no
C84A C28 C85B 59(4) ? ? ? no
C84A C28 C86B 52(3) ? ? ? no
C85A C28 C86A 115(3) ? ? ? no
C85A C28 C84B 65(3) ? ? ? no
C85A C28 C85B 147(4) ? ? ? no
C85A C28 C86B 67(4) ? ? ? no
C86A C28 C84B 52(3) ? ? ? no
C86A C28 C85B 47(4) ? ? ? no
C86A C28 C86B 144(4) ? ? ? no
C84B C28 C85B 97(4) ? ? ? no
C84B C28 C86B 125(4) ? ? ? no
C85B C28 C86B 110(5) ? ? ? no
C28 C85B C84A 55(3) ? ? ? no
C84A C85B C86A 109(6) ? ? ? no
C28 C86B C85A 58(3) ? ? ? no
C31 N3 C33 104(3) ? ? ? no
C31 N3 C37 121(4) ? ? ? no
C33 N3 C37 128(4) ? ? ? no
N3 C31 C32 122(4) ? ? ? no
N3 C35 C36 99(4) ? ? ? no
N4 C41 C42 175(3) ? ? ? no
C17 C18 C81B 113(3) ? ? ? no
C17 C18 C82B 109(3) ? ? ? no
C17 C18 C83B 123(5) ? ? ? no
C81A C18 C82A 100(3) ? ? ? no
C81A C18 C83A 122(3) ? ? ? no
C81A C18 C81B 47(4) ? ? ? no
C81A C18 C82B 56(4) ? ? ? no
C81A C18 C83B 131(5) ? ? ? no
C82A C18 C83A 111(2) ? ? ? no
C82A C18 C81B 130(3) ? ? ? no
C82A C18 C82B 47(3) ? ? ? no
C82A C18 C83B 66(5) ? ? ? no
C83A C18 C81B 77(3) ? ? ? no
C83A C18 C82B 145(3) ? ? ? no
C83A C18 C83B 45(5) ? ? ? no
C81B C18 C82B 98(4) ? ? ? no
C81B C18 C83B 105(5) ? ? ? no
C82B C18 C83B 106(5) ? ? ? no
S2 C21 C22 119(1) ? ? ? no
S2 C21 C26 126(2) ? ? ? no
C22 C21 C26 115(2) ? ? ? no
N2 C22 C21 116(2) ? ? ? no
N2 C22 C23 124(2) ? ? ? no
C21 C22 C23 120(2) ? ? ? no
C22 C23 C24 116(2) ? ? ? no
C23 C24 C25 123(2) ? ? ? no
C18 C81A C81B 61(4) ? ? ? no
C18 C81A C82B 70(4) ? ? ? no
C81B C81A C82B 124(5) ? ? ? no
C18 C82A C82B 72(4) ? ? ? no
C18 C82A C83B 46(3) ? ? ? no
C82B C82A C83B 111(5) ? ? ? no
C18 C83A C83B 51(5) ? ? ? no
C28 C84A C85B 66(4) ? ? ? no
C28 C84A C86B 58(4) ? ? ? no
C85B C84A C86B 123(6) ? ? ? no
C28 C85A C84B 62(3) ? ? ? no
C28 C85A C86B 55(3) ? ? ? no
C84B C85A C86B 112(4) ? ? ? no
C28 C86A C84B 66(4) ? ? ? no
C28 C86A C85B 74(5) ? ? ? no
C84B C86A C85B 137(6) ? ? ? no
C18 C81B C81A 73(4) ? ? ? no
C18 C82B C81A 54(3) ? ? ? no
C18 C82B C82A 61(4) ? ? ? no
C81A C82B C82A 112(6) ? ? ? no
C18 C83B C82A 68(5) ? ? ? no
C18 C83B C83A 84(6) ? ? ? no
C82A C83B C83A 152(7) ? ? ? no
C28 C84B C85A 54(3) ? ? ? no
C28 C84B C86A 62(3) ? ? ? no
C85A C84B C86A 114(5) ? ? ? no
C28 C85B C86A 59(4) ? ? ? no
C28 C86B C84A 70(4) ? ? ? no
C84A C86B C85A 123(6) ? ? ? no
C31 N3 C35 93(3) ? ? ? no
C33 N3 C35 115(4) ? ? ? no
C35 N3 C37 89(4) ? ? ? no
N3 C33 C34 132(3) ? ? ? no
N3 C37 C38 70(3) ? ? ? no
C41 C42 C43 112(3) ? ? ? no

loop_
_geom_bond_atom_site_label_1
_geom_bond_atom_site_label_2
_geom_bond_distance
_geom_bond_site_symmetry_1
_geom_bond_site_symmetry_2
_geom_bond_publ_flag
FE1 S1 2.322(6) ? ? yes
FE1 S1 2.322(6) ? ? yes
FE1 S2 2.336(6) ? ? yes
FE1 S2 2.336(6) ? ? yes
S1 C11 1.76(2) ? ? no
S2 C21 1.69(2) ? ? no
O1 C17 1.22(3) ? ? no
O2 C27 1.25(3) ? ? no
N1 C12 1.41(2) ? ? no
N1 C17 1.39(3) ? ? no
N2 C22 1.37(3) ? ? no
N2 C27 1.23(3) ? ? no
C11 C12 1.45(3) ? ? no
C11 C16 1.40(3) ? ? no
C12 C13 1.45(3) ? ? no
C13 C14 1.30(3) ? ? no
C14 C15 1.34(3) ? ? no
C15 C16 1.38(3) ? ? no
C17 C18 1.55(3) ? ? no
C18 C81A 1.52(5) ? ? no
C18 C82A 1.62(4) ? ? no
C18 C83A 1.61(5) ? ? no
C18 C81B 1.39(7) ? ? no
C18 C82B 1.77(9) ? ? no
C18 C83B 1.26(9) ? ? no
C21 C22 1.51(3) ? ? no
N3 C37 1.59(7) ? ? no
C31 C32 1.35(6) ? ? no
C33 C34 1.54(6) ? ? no
C35 C36 1.35(8) ? ? no
C37 C38 1.78(8) ? ? no
N4 C41 1.15(4) ? ? no
C41 C42 1.45(4) ? ? no
C42 C43 1.40(4) ? ? no
C21 C26 1.36(3) ? ? no
C22 C23 1.41(3) ? ? no
C23 C24 1.44(3) ? ? no
C24 C25 1.39(3) ? ? no
C25 C26 1.35(4) ? ? no
C27 C28 1.55(3) ? ? no
C28 C84A 1.53(5) ? ? no
C28 C85A 1.43(4) ? ? no
C28 C86A 1.51(5) ? ? no
C28 C84B 1.57(7) ? ? no
C28 C85B 1.7(1) ? ? no
C28 C86B 1.38(7) ? ? no
C81A C81B 1.16(9) ? ? no
C81A C82B 1.6(1) ? ? no
C82A C82B 1.36(9) ? ? no
C82A C83B 1.6(1) ? ? no
C83A C83B 1.2(1) ? ? no
C84A C85B 1.6(1) ? ? no
C84A C86B 1.27(8) ? ? no
C85A C84B 1.61(8) ? ? no
C85A C86B 1.55(9) ? ? no
C86A C84B 1.35(8) ? ? no
C86A C85B 1.3(1) ? ? no
N3 C31 1.23(5) ? ? no
N3 C33 1.38(5) ? ? no
N3 C35 1.61(5) ? ? no
